data_4515252
loop_
_publ_author_name
'Yang, Xing'
'Luo, Guoyong'
'Zhou, Liejin'
'Liu, Bin'
'Zhang, Xiaolei'
'Gao, Hui'
'Jin, Zhichao'
'Chi, Yonggui Robin'

_publ_section_title
;
 Enantioselective Indole N--H Functionalization Enabled by Addition of
 Carbene Catalyst to Indole Aldehyde at Remote Site
;
_journal_name_full 'ACS Catalysis'
_journal_page_first 10971
_journal_paper_doi 10.1021/acscatal.9b03163
_journal_year 2019
_chemical_absolute_configuration ad
_chemical_formula_sum 'C24 H16 N2 O3'
_chemical_formula_weight 380.39
_space_group_crystal_system monoclinic
_space_group_IT_number 4
_space_group_name_Hall 'P 2yb'
_space_group_name_H-M_alt 'P 1 21 1'
_atom_sites_solution_hydrogens geom
_atom_sites_solution_primary dual
_cell_angle_alpha 90
_cell_angle_beta 112.4768(9)
_cell_angle_gamma 90
_cell_formula_units_Z 2
_cell_length_a 9.2224(2)
_cell_length_b 8.9700(2)
_cell_length_c 11.9200(3)
_cell_measurement_reflns_used 8604
_cell_measurement_temperature 100.(2)
_cell_measurement_theta_max 66.2922
_cell_measurement_theta_min 4.0135
_cell_volume 911.17(4)
_computing_cell_refinement 'SAINT V8.38A (Bruker AXS Inc., 2017)'
_computing_data_collection 'APEX3 (Bruker AXS Inc., 2017)'
_computing_data_reduction 'SAINT V8.38A (Bruker AXS Inc., 2017)'
_computing_molecular_graphics 'XP (Bruker AXS Inc., 2017)'
_computing_publication_material 'APEX3 (Bruker AXS Inc., 2017)'
_computing_structure_refinement 'SHELXL-2016/6 (Sheldrick, 2016)'
_computing_structure_solution 'XT, VERSION 2014/5'
_diffrn_ambient_temperature 100.(2)
_diffrn_detector_area_resol_mean 8.3333
_diffrn_measured_fraction_theta_full 0.999
_diffrn_measured_fraction_theta_max 0.999
_diffrn_measurement_device_type 'CCD area detector'
_diffrn_measurement_method 'phi and omega scans'
_diffrn_radiation_monochromator 'Multilayer Mirror'
_diffrn_radiation_type CuK\a
_diffrn_radiation_wavelength 1.54178
_diffrn_reflns_av_R_equivalents 0.0653
_diffrn_reflns_av_unetI/netI 0.0591
_diffrn_reflns_limit_h_max 10
_diffrn_reflns_limit_h_min -10
_diffrn_reflns_limit_k_max 9
_diffrn_reflns_limit_k_min -10
_diffrn_reflns_limit_l_max 14
_diffrn_reflns_limit_l_min -14
_diffrn_reflns_number 11583
_diffrn_reflns_theta_full 66.59
_diffrn_reflns_theta_max 66.59
_diffrn_reflns_theta_min 4.01
_diffrn_source 'Incoatec Microfocus Source'
_diffrn_source_type 'Bruker Kappa Duo APEX2'
_exptl_absorpt_coefficient_mu 0.752
_exptl_absorpt_correction_T_max 0.98
_exptl_absorpt_correction_T_min 0.56
_exptl_absorpt_correction_type multi-scan
_exptl_absorpt_process_details
;
SADABS-2016/2 - Bruker AXS area detector scaling and absorption correction
;
_exptl_crystal_colour colourless
_exptl_crystal_density_diffrn 1.386
_exptl_crystal_density_method 'not measured'
_exptl_crystal_description plate
_exptl_crystal_F_000 396
_exptl_crystal_size_max 0.280
_exptl_crystal_size_mid 0.200
_exptl_crystal_size_min 0.020
_refine_diff_density_max 0.320
_refine_diff_density_min -0.395
_refine_ls_abs_structure_details
;

Flack x determined using 1291 quotients [(I+)-(I-)]/[(I+)+(I-)]
(Parsons, Flack and Wagner, Acta Cryst. B69 (2013) 249-259).
;
_refine_ls_abs_structure_Flack 0.06(14)
_refine_ls_extinction_method none
_refine_ls_goodness_of_fit_ref 1.083
_refine_ls_hydrogen_treatment constr
_refine_ls_matrix_type full
_refine_ls_number_parameters 262
_refine_ls_number_reflns 3123
_refine_ls_number_restraints 1
_refine_ls_restrained_S_all 1.083
_refine_ls_R_factor_all 0.0482
_refine_ls_R_factor_gt 0.0473
_refine_ls_shift/su_max 0.000
_refine_ls_shift/su_mean 0.000
_refine_ls_structure_factor_coef Fsqd
_refine_ls_weighting_details 'w=1/[\s^2^(Fo^2^)+(0.0836P)^2^] where P=(Fo^2^+2Fc^2^)/3'
_refine_ls_weighting_scheme calc
_refine_ls_wR_factor_gt 0.1163
_refine_ls_wR_factor_ref 0.1170
_reflns_number_gt 3021
_reflns_number_total 3123
_reflns_threshold_expression 'I > 2\s(I)'
_cod_data_source_file cs9b03163_si_003.cif
_cod_data_source_block cyg295s
_cod_depositor_comments
;
The following automatic conversions were performed:

data item '_exptl_absorpt_correction_type' value 'Multi-Scan' was
changed to 'multi-scan' in accordance with the
/home/data/users/saulius/crontab/automatic-downloads/rss-feeds/ACS/lib/dictionaries/cif_core.dic
dictionary named 'cif_core.dic' version 2.4.2 last updated on
2011-04-26.

Automatic conversion script
Id: cif_fix_values 6909 2019-04-08 15:41:33Z antanas 
;
_cod_database_code 4515252

loop_
_space_group_symop_operation_xyz
'x, y, z'
'-x, y+1/2, -z'

loop_
_atom_site_type_symbol
_atom_site_label
_atom_site_fract_x
_atom_site_fract_y
_atom_site_fract_z
_atom_site_U_iso_or_equiv
_atom_site_adp_type
_atom_site_calc_flag
_atom_site_refinement_flags_adp
_atom_site_refinement_flags_posn
_atom_site_occupancy
C C1 0.1458(3) 0.3425(3) 0.5469(3) 0.0205(6) Uani d . . 1
C C2 0.1584(3) 0.2633(3) 0.6575(2) 0.0207(6) Uani d . . 1
C C3 0.0653(3) 0.1444(3) 0.6638(3) 0.0236(6) Uani d . . 1
H H3 -0.011857 0.104249 0.59205 0.028 Uiso calc U R 1
C C4 0.0870(4) 0.0846(3) 0.7780(3) 0.0271(6) Uani d . . 1
H H4 0.022035 0.004326 0.7823 0.033 Uiso calc U R 1
C C5 0.1998(3) 0.1385(3) 0.8849(3) 0.0265(6) Uani d . . 1
H H5 0.210386 0.096146 0.960638 0.032 Uiso calc U R 1
C C6 0.2982(3) 0.2555(3) 0.8806(3) 0.0227(6) Uani d . . 1
C C7 0.2698(3) 0.3155(3) 0.7647(2) 0.0200(6) Uani d . . 1
C C8 0.4652(3) 0.4472(3) 0.8965(3) 0.0242(6) Uani d . . 1
H H8 0.547318 0.518166 0.928287 0.029 Uiso calc U R 1
C C9 0.4258(3) 0.3427(3) 0.9630(3) 0.0264(6) Uani d . . 1
H H9 0.474003 0.329622 1.048424 0.032 Uiso calc U R 1
C C10 0.3860(3) 0.4883(3) 0.6667(3) 0.0198(6) Uani d . . 1
C C11 0.5247(3) 0.4027(3) 0.6506(2) 0.0207(6) Uani d . . 1
C C12 0.5825(3) 0.6532(3) 0.6649(2) 0.0196(6) Uani d . . 1
C C13 0.4350(3) 0.6482(3) 0.6731(3) 0.0198(6) Uani d . . 1
C C14 0.3573(3) 0.7774(3) 0.6793(2) 0.0222(6) Uani d . . 1
H H14 0.256592 0.773805 0.683655 0.027 Uiso calc U R 1
C C15 0.4304(3) 0.9137(3) 0.6791(3) 0.0225(6) Uani d . . 1
H H15 0.379418 1.004148 0.683566 0.027 Uiso calc U R 1
C C16 0.5783(3) 0.9176(3) 0.6722(3) 0.0230(6) Uani d . . 1
H H16 0.62628 1.011214 0.671784 0.028 Uiso calc U R 1
C C17 0.6569(3) 0.7868(3) 0.6660(2) 0.0220(6) Uani d . . 1
H H17 0.758175 0.789789 0.662657 0.026 Uiso calc U R 1
C C18 0.7885(3) 0.4711(3) 0.6529(3) 0.0227(6) Uani d . . 1
H H18A 0.809718 0.535093 0.593224 0.027 Uiso calc U R 1
H H18B 0.789327 0.365961 0.627858 0.027 Uiso calc U R 1
C C19 0.9158(3) 0.4940(3) 0.7771(3) 0.0220(6) Uani d . . 1
C C20 0.9189(3) 0.4069(3) 0.8748(3) 0.0251(6) Uani d . . 1
H H20 0.840851 0.332773 0.863126 0.03 Uiso calc U R 1
C C21 1.0353(4) 0.4280(3) 0.9892(3) 0.0300(7) Uani d . . 1
H H21 1.037214 0.367421 1.055096 0.036 Uiso calc U R 1
C C22 1.1488(4) 0.5368(3) 1.0077(3) 0.0308(7) Uani d . . 1
H H22 1.227361 0.55211 1.086304 0.037 Uiso calc U R 1
C C23 1.1470(4) 0.6236(3) 0.9104(3) 0.0298(7) Uani d . . 1
H H23 1.225008 0.697753 0.922366 0.036 Uiso calc U R 1
C C24 1.0314(3) 0.6018(3) 0.7960(3) 0.0241(6) Uani d . . 1
H H24 1.031054 0.661058 0.729826 0.029 Uiso calc U R 1
N N1 0.3667(3) 0.4340(2) 0.7752(2) 0.0198(5) Uani d . . 1
N N2 0.6334(3) 0.5076(2) 0.6532(2) 0.0207(5) Uani d . . 1
O O1 0.0529(2) 0.3180(2) 0.44579(17) 0.0248(4) Uani d . . 1
O O2 0.2444(2) 0.4636(2) 0.56193(17) 0.0212(4) Uani d . . 1
O O3 0.5318(2) 0.2694(2) 0.64170(19) 0.0274(5) Uani d . . 1

loop_
_atom_site_aniso_label
_atom_site_aniso_U_11
_atom_site_aniso_U_22
_atom_site_aniso_U_33
_atom_site_aniso_U_12
_atom_site_aniso_U_13
_atom_site_aniso_U_23
C1 0.0176(13) 0.0116(13) 0.0342(15) 0.0018(9) 0.0122(12) -0.0032(11)
C2 0.0193(13) 0.0110(13) 0.0337(14) 0.0015(10) 0.0123(11) -0.0011(10)
C3 0.0234(14) 0.0124(13) 0.0370(16) 0.0000(11) 0.0137(12) -0.0005(11)
C4 0.0250(14) 0.0153(14) 0.0434(16) -0.0022(11) 0.0156(13) 0.0042(12)
C5 0.0234(15) 0.0205(15) 0.0379(16) 0.0040(10) 0.0144(13) 0.0082(11)
C6 0.0213(13) 0.0158(15) 0.0314(14) 0.0053(10) 0.0106(11) 0.0039(10)
C7 0.0164(12) 0.0132(14) 0.0338(14) 0.0021(10) 0.0133(11) 0.0013(11)
C8 0.0170(13) 0.0203(15) 0.0316(15) -0.0006(10) 0.0051(11) -0.0044(11)
C9 0.0213(14) 0.0243(15) 0.0320(15) 0.0029(11) 0.0085(11) 0.0028(11)
C10 0.0169(12) 0.0142(14) 0.0299(14) -0.0007(10) 0.0107(11) -0.0002(10)
C11 0.0216(14) 0.0117(15) 0.0292(14) 0.0009(10) 0.0102(11) 0.0017(10)
C12 0.0174(14) 0.0141(14) 0.0271(14) 0.0020(10) 0.0081(11) 0.0005(10)
C13 0.0172(13) 0.0144(14) 0.0286(14) -0.0004(10) 0.0097(11) -0.0002(10)
C14 0.0193(13) 0.0175(14) 0.0320(13) 0.0017(10) 0.0123(11) 0.0006(11)
C15 0.0237(15) 0.0146(14) 0.0298(14) 0.0040(11) 0.0111(12) -0.0012(11)
C16 0.0255(15) 0.0119(14) 0.0315(15) -0.0021(10) 0.0108(12) 0.0006(10)
C17 0.0216(13) 0.0156(14) 0.0302(13) -0.0015(11) 0.0113(11) 0.0025(11)
C18 0.0221(14) 0.0155(14) 0.0353(15) 0.0037(10) 0.0165(12) -0.0005(11)
C19 0.0207(14) 0.0143(14) 0.0352(15) 0.0056(10) 0.0153(12) 0.0010(11)
C20 0.0245(14) 0.0182(15) 0.0378(16) 0.0047(11) 0.0179(13) 0.0022(12)
C21 0.0351(17) 0.0270(18) 0.0328(16) 0.0079(12) 0.0185(14) 0.0060(12)
C22 0.0302(16) 0.0260(17) 0.0341(15) 0.0087(12) 0.0099(13) -0.0028(12)
C23 0.0224(14) 0.0187(14) 0.0471(18) 0.0009(11) 0.0119(13) -0.0025(12)
C24 0.0216(14) 0.0179(15) 0.0365(14) 0.0031(10) 0.0153(12) 0.0017(11)
N1 0.0190(11) 0.0144(12) 0.0262(12) -0.0012(8) 0.0087(9) 0.0003(8)
N2 0.0186(11) 0.0122(12) 0.0341(12) 0.0016(8) 0.0131(10) 0.0002(9)
O1 0.0220(10) 0.0214(11) 0.0291(10) -0.0005(8) 0.0078(8) -0.0034(8)
O2 0.0195(10) 0.0137(9) 0.0293(10) -0.0026(7) 0.0082(8) 0.0006(8)
O3 0.0279(11) 0.0128(11) 0.0447(11) 0.0017(8) 0.0171(9) -0.0021(8)

loop_
_atom_type_symbol
_atom_type_description
_atom_type_scat_dispersion_real
_atom_type_scat_dispersion_imag
_atom_type_scat_source
C C 0.0181 0.0091 'International Tables Vol C Tables 4.2.6.8 and 6.1.1.4'
H H 0.0000 0.0000 'International Tables Vol C Tables 4.2.6.8 and 6.1.1.4'
N N 0.0311 0.0180 'International Tables Vol C Tables 4.2.6.8 and 6.1.1.4'
O O 0.0492 0.0322 'International Tables Vol C Tables 4.2.6.8 and 6.1.1.4'

loop_
_geom_angle_atom_site_label_1
_geom_angle_atom_site_label_2
_geom_angle_atom_site_label_3
_geom_angle
O1 C1 O2 117.0(2)
O1 C1 C2 126.6(3)
O2 C1 C2 116.3(2)
C7 C2 C3 117.8(3)
C7 C2 C1 116.4(2)
C3 C2 C1 125.7(3)
C2 C3 C4 119.0(3)
C2 C3 H3 120.5
C4 C3 H3 120.5
C5 C4 C3 122.3(3)
C5 C4 H4 118.8
C3 C4 H4 118.8
C4 C5 C6 119.8(3)
C4 C5 H5 120.1
C6 C5 H5 120.1
C5 C6 C7 116.2(3)
C5 C6 C9 138.9(3)
C7 C6 C9 104.9(2)
N1 C7 C2 125.4(2)
N1 C7 C6 109.8(2)
C2 C7 C6 124.9(3)
C9 C8 N1 109.5(2)
C9 C8 H8 125.3
N1 C8 H8 125.3
C8 C9 C6 107.9(3)
C8 C9 H9 126.1
C6 C9 H9 126.1
O2 C10 N1 110.0(2)
O2 C10 C13 110.4(2)
N1 C10 C13 114.3(2)
O2 C10 C11 109.4(2)
N1 C10 C11 109.1(2)
C13 C10 C11 103.4(2)
O3 C11 N2 128.4(3)
O3 C11 C10 124.9(3)
N2 C11 C10 106.6(2)
C17 C12 C13 121.3(2)
C17 C12 N2 128.4(2)
C13 C12 N2 110.2(2)
C14 C13 C12 121.1(2)
C14 C13 C10 130.9(3)
C12 C13 C10 108.0(2)
C13 C14 C15 118.2(2)
C13 C14 H14 120.9
C15 C14 H14 120.9
C14 C15 C16 120.4(2)
C14 C15 H15 119.8
C16 C15 H15 119.8
C17 C16 C15 121.3(2)
C17 C16 H16 119.3
C15 C16 H16 119.3
C12 C17 C16 117.7(2)
C12 C17 H17 121.2
C16 C17 H17 121.2
N2 C18 C19 111.1(2)
N2 C18 H18A 109.4
C19 C18 H18A 109.4
N2 C18 H18B 109.4
C19 C18 H18B 109.4
H18A C18 H18B 108.0
C24 C19 C20 119.0(3)
C24 C19 C18 120.8(3)
C20 C19 C18 120.2(3)
C21 C20 C19 120.3(3)
C21 C20 H20 119.8
C19 C20 H20 119.8
C22 C21 C20 120.4(3)
C22 C21 H21 119.8
C20 C21 H21 119.8
C21 C22 C23 119.6(3)
C21 C22 H22 120.2
C23 C22 H22 120.2
C24 C23 C22 120.1(3)
C24 C23 H23 120.0
C22 C23 H23 120.0
C23 C24 C19 120.6(3)
C23 C24 H24 119.7
C19 C24 H24 119.7
C7 N1 C8 107.9(2)
C7 N1 C10 118.5(2)
C8 N1 C10 130.1(2)
C11 N2 C12 111.8(2)
C11 N2 C18 123.6(2)
C12 N2 C18 124.5(2)
C1 O2 C10 124.5(2)

loop_
_geom_bond_atom_site_label_1
_geom_bond_atom_site_label_2
_geom_bond_distance
C1 O1 1.203(3)
C1 O2 1.384(3)
C1 C2 1.461(4)
C2 C7 1.380(4)
C2 C3 1.389(4)
C3 C4 1.405(4)
C3 H3 0.95
C4 C5 1.387(5)
C4 H4 0.95
C5 C6 1.400(4)
C5 H5 0.95
C6 C7 1.411(4)
C6 C9 1.441(4)
C7 N1 1.364(3)
C8 C9 1.364(4)
C8 N1 1.387(4)
C8 H8 0.95
C9 H9 0.95
C10 O2 1.438(3)
C10 N1 1.456(3)
C10 C13 1.498(4)
C10 C11 1.565(4)
C11 O3 1.204(4)
C11 N2 1.366(4)
C12 C17 1.379(4)
C12 C13 1.400(4)
C12 N2 1.412(3)
C13 C14 1.380(4)
C14 C15 1.397(4)
C14 H14 0.95
C15 C16 1.397(4)
C15 H15 0.95
C16 C17 1.396(4)
C16 H16 0.95
C17 H17 0.95
C18 N2 1.470(3)
C18 C19 1.511(4)
C18 H18A 0.99
C18 H18B 0.99
C19 C24 1.392(4)
C19 C20 1.394(4)
C20 C21 1.388(5)
C20 H20 0.95
C21 C22 1.386(5)
C21 H21 0.95
C22 C23 1.391(5)
C22 H22 0.95
C23 C24 1.387(5)
C23 H23 0.95
C24 H24 0.95
